data_7202971
loop_
_publ_author_name
'Broker, Grant A.'
'Tiekink, Edward R. T.'

_publ_section_title
;
 Co-crystal formation between 2,2&#x2032;-dithiodibenzoic acid and each
 of 4,4&#x2032;-bipyridine, trans-1,2-bis(4-pyridyl)ethene and
 1,2-bis(4-pyridyl)ethane
;
_journal_issue 11
_journal_name_full CrystEngComm
_journal_page_first 1096
_journal_paper_doi 10.1039/b707690h
_journal_volume 9
_journal_year 2007
_chemical_formula_moiety 'C26 H20 N2 O4 S2'
_chemical_formula_sum 'C26 H20 N2 O4 S2'
_chemical_formula_weight 488.56
_chemical_name_systematic
;
?
;
_space_group_IT_number 14
_symmetry_cell_setting monoclinic
_symmetry_space_group_name_Hall '-P 2ybc'
_symmetry_space_group_name_H-M 'P 1 21/c 1'
_atom_sites_solution_hydrogens geom
_atom_sites_solution_primary direct
_atom_sites_solution_secondary difmap
_audit_creation_method SHELXL-97
_cell_angle_alpha 90
_cell_angle_beta 90.323(1)
_cell_angle_gamma 90
_cell_formula_units_Z 4
_cell_length_a 10.6070(2)
_cell_length_b 12.3972(2)
_cell_length_c 17.3834(4)
_cell_measurement_reflns_used 5450
_cell_measurement_temperature 120(2)
_cell_measurement_theta_max 27.5
_cell_measurement_theta_min 1.0
_cell_volume 2285.83(8)
_computing_cell_refinement 'DENZO (Otwinowski & Minor, 1997) & COLLECT (Hooft, R.W.W., 1998)'
_computing_data_collection 'COLLECT (Hooft, R.W.W., 1998)'
_computing_data_reduction 'DENZO (Otwinowski & Minor, 1997) & COLLECT (Hooft, R.W.W., 1998)'
_computing_molecular_graphics 'ORTEPII (Johnson, 1976) and DIAMOND (Crystal Impact, 2006'
_computing_publication_material SHELXL97
_computing_structure_refinement 'SHELXL97 (Sheldrick, 1997)'
_computing_structure_solution 'SHELXS97 (Sheldrick, 1997)'
_diffrn_ambient_temperature 120(2)
_diffrn_detector_area_resol_mean 9.091
_diffrn_measured_fraction_theta_full 0.999
_diffrn_measured_fraction_theta_max 0.999
_diffrn_measurement_device_type 'Bruker-Nonius 95mm CCD camera on \k-goniostat'
_diffrn_measurement_method '\f & \w scans'
_diffrn_radiation_monochromator graphite
_diffrn_radiation_source 'Bruker-Nonius FR591 rotating anode'
_diffrn_radiation_type MoK\a
_diffrn_radiation_wavelength 0.71069
_diffrn_reflns_av_R_equivalents 0.042
_diffrn_reflns_av_sigmaI/netI 0.034
_diffrn_reflns_limit_h_max 11
_diffrn_reflns_limit_h_min -13
_diffrn_reflns_limit_k_max 15
_diffrn_reflns_limit_k_min -14
_diffrn_reflns_limit_l_max 21
_diffrn_reflns_limit_l_min -21
_diffrn_reflns_number 28252
_diffrn_reflns_theta_full 26.5
_diffrn_reflns_theta_max 26.5
_diffrn_reflns_theta_min 1.9
_diffrn_standards_decay_% 0
_diffrn_standards_number 0
_exptl_absorpt_coefficient_mu 0.270
_exptl_absorpt_correction_T_max 1
_exptl_absorpt_correction_T_min 0.893
_exptl_absorpt_correction_type multi-scan
_exptl_absorpt_process_details 'SADABS V2.10 (Sheldrick, 2003)'
_exptl_crystal_colour light-tan
_exptl_crystal_density_diffrn 1.420
_exptl_crystal_density_method 'not measured'
_exptl_crystal_description block
_exptl_crystal_F_000 1016
_exptl_crystal_size_max 0.48
_exptl_crystal_size_mid 0.40
_exptl_crystal_size_min 0.16
_refine_diff_density_max 0.31
_refine_diff_density_min -0.45
_refine_diff_density_rms 0.071
_refine_ls_extinction_method none
_refine_ls_goodness_of_fit_ref 1.09
_refine_ls_hydrogen_treatment constr
_refine_ls_matrix_type full
_refine_ls_number_parameters 313
_refine_ls_number_reflns 4740
_refine_ls_number_restraints 2
_refine_ls_restrained_S_all 1.08
_refine_ls_R_factor_all 0.056
_refine_ls_R_factor_gt 0.037
_refine_ls_shift/su_max <0.001
_refine_ls_shift/su_mean 0.000
_refine_ls_structure_factor_coef Fsqd
_refine_ls_weighting_details 'calc w=1/[\s^2^(Fo^2^)+(0.0684P)^2^+0.4034P] where P=(Fo^2^+2Fc^2^)/3'
_refine_ls_weighting_scheme calc
_refine_ls_wR_factor_gt 0.097
_refine_ls_wR_factor_ref 0.115
_reflns_number_gt 3710
_reflns_number_total 4740
_reflns_threshold_expression I>2\s(I)
_cod_data_source_file b707690h.txt
_cod_data_source_block (HO2C)C6H4SSC6H4(CO2H).{1,2-bis(pyridine)ethene}(2)
_cod_original_sg_symbol_H-M P21/c
_cod_database_code 7202971

loop_
_symmetry_equiv_pos_as_xyz
'x, y, z'
'-x, y+1/2, -z+1/2'
'-x, -y, -z'
'x, -y-1/2, z-1/2'

loop_
_atom_site_label
_atom_site_type_symbol
_atom_site_fract_x
_atom_site_fract_y
_atom_site_fract_z
_atom_site_U_iso_or_equiv
_atom_site_adp_type
_atom_site_occupancy
_atom_site_symmetry_multiplicity
_atom_site_calc_flag
_atom_site_refinement_flags
_atom_site_disorder_assembly
_atom_site_disorder_group
S1 S 0.21830(4) 0.29155(4) 0.39495(3) 0.02451(14) Uani 1 1 d . . .
S2 S 0.38056(4) 0.33541(4) 0.33878(3) 0.02332(14) Uani 1 1 d . . .
O1 O -0.10525(12) 0.34508(11) 0.54855(8) 0.0278(3) Uani 1 1 d D . .
H1O H -0.1696(13) 0.3071(15) 0.5405(13) 0.042 Uiso 1 1 d D . .
O2 O -0.01134(12) 0.24622(11) 0.45761(8) 0.0305(3) Uani 1 1 d . . .
O3 O 0.62141(12) 0.52928(12) 0.18393(9) 0.0357(4) Uani 1 1 d D . .
H3O H 0.6950(9) 0.5052(19) 0.1789(14) 0.054 Uiso 1 1 d D . .
O4 O 0.59455(11) 0.38962(10) 0.26406(7) 0.0237(3) Uani 1 1 d . . .
N1 N -0.32285(14) 0.24750(13) 0.54013(9) 0.0257(4) Uani 1 1 d . . .
N2 N -1.15047(14) 0.03841(13) 0.65754(9) 0.0274(4) Uani 1 1 d . . .
C1 C -0.37462(19) 0.18065(17) 0.48859(12) 0.0308(5) Uani 1 1 d . . .
H1 H -0.3259 0.1595 0.4455 0.037 Uiso 1 1 calc R . .
C2 C -0.49595(18) 0.14077(16) 0.49512(11) 0.0285(4) Uani 1 1 d . . .
H2 H -0.5293 0.0942 0.4567 0.034 Uiso 1 1 calc R . .
C3 C -0.56861(17) 0.16914(14) 0.55802(10) 0.0213(4) Uani 1 1 d . . .
C4 C -0.51410(17) 0.23852(16) 0.61167(11) 0.0270(4) Uani 1 1 d . . .
H4 H -0.5600 0.2601 0.6559 0.032 Uiso 1 1 calc R . .
C5 C -0.39323(18) 0.27568(16) 0.60031(11) 0.0279(4) Uani 1 1 d . . .
H5 H -0.3582 0.3238 0.6372 0.034 Uiso 1 1 calc R . .
C6 C -0.69670(17) 0.12482(15) 0.56678(11) 0.0237(4) Uani 1 1 d . . .
H6 H -0.7220 0.0693 0.5324 0.028 Uiso 1 1 calc R . .
C7 C -0.77861(17) 0.15648(14) 0.61874(11) 0.0226(4) Uani 1 1 d . . .
H7 H -0.7525 0.2127 0.6524 0.027 Uiso 1 1 calc R . .
C8 C -0.90631(16) 0.11355(14) 0.62991(10) 0.0212(4) Uani 1 1 d . . .
C9 C -0.98821(18) 0.16819(15) 0.67838(12) 0.0290(5) Uani 1 1 d . . .
H9 H -0.9615 0.2324 0.7034 0.035 Uiso 1 1 calc R . .
C10 C -1.10820(18) 0.12901(16) 0.69005(12) 0.0308(5) Uani 1 1 d . . .
H10 H -1.1632 0.1683 0.7227 0.037 Uiso 1 1 calc R . .
C11 C -1.07189(17) -0.01561(15) 0.61156(11) 0.0253(4) Uani 1 1 d . . .
H11 H -1.1006 -0.0806 0.5885 0.030 Uiso 1 1 calc R . .
C12 C -0.95062(17) 0.01897(15) 0.59608(10) 0.0230(4) Uani 1 1 d . . .
H12 H -0.8981 -0.0215 0.5627 0.028 Uiso 1 1 calc R . .
C13 C -0.00897(17) 0.31706(14) 0.50611(11) 0.0211(4) Uani 1 1 d . . .
C14 C 0.10680(16) 0.38088(14) 0.52442(10) 0.0205(4) Uani 1 1 d . . .
C15 C 0.21582(16) 0.37595(14) 0.47889(10) 0.0209(4) Uani 1 1 d . . .
C16 C 0.32033(17) 0.43743(16) 0.50037(11) 0.0274(4) Uani 1 1 d . . .
H16 H 0.3939 0.4359 0.4695 0.033 Uiso 1 1 calc R . .
C17 C 0.31859(18) 0.50044(17) 0.56584(12) 0.0308(5) Uani 1 1 d . . .
H17 H 0.3913 0.5408 0.5799 0.037 Uiso 1 1 calc R . .
C18 C 0.21224(18) 0.50530(16) 0.61100(11) 0.0289(4) Uani 1 1 d . . .
H18 H 0.2112 0.5486 0.6561 0.035 Uiso 1 1 calc R . .
C19 C 0.10747(17) 0.44637(15) 0.58976(11) 0.0245(4) Uani 1 1 d . . .
H19 H 0.0337 0.4504 0.6204 0.029 Uiso 1 1 calc R . .
C20 C 0.33664(16) 0.45691(14) 0.28932(10) 0.0185(4) Uani 1 1 d . . .
C21 C 0.42445(16) 0.51194(14) 0.24340(10) 0.0185(4) Uani 1 1 d . . .
C22 C 0.38779(17) 0.60633(15) 0.20581(10) 0.0225(4) Uani 1 1 d . . .
H22 H 0.4480 0.6449 0.1764 0.027 Uiso 1 1 calc R . .
C23 C 0.26560(18) 0.64522(15) 0.21039(11) 0.0248(4) Uani 1 1 d . . .
H23 H 0.2413 0.7083 0.1831 0.030 Uiso 1 1 calc R . .
C24 C 0.17988(17) 0.59060(15) 0.25543(11) 0.0241(4) Uani 1 1 d . . .
H24 H 0.0958 0.6165 0.2592 0.029 Uiso 1 1 calc R . .
C25 C 0.21508(17) 0.49876(15) 0.29501(10) 0.0222(4) Uani 1 1 d . . .
H25 H 0.1553 0.4634 0.3267 0.027 Uiso 1 1 calc R . .
C26 C 0.55524(17) 0.47048(14) 0.23216(10) 0.0213(4) Uani 1 1 d . . .

loop_
_atom_site_aniso_label
_atom_site_aniso_U_11
_atom_site_aniso_U_22
_atom_site_aniso_U_33
_atom_site_aniso_U_23
_atom_site_aniso_U_13
_atom_site_aniso_U_12
S1 0.0230(3) 0.0227(3) 0.0279(3) -0.0014(2) 0.00971(19) -0.00370(18)
S2 0.0197(2) 0.0225(3) 0.0278(3) 0.00225(19) 0.00915(19) 0.00218(18)
O1 0.0141(7) 0.0368(8) 0.0325(8) -0.0068(6) 0.0067(6) -0.0067(5)
O2 0.0238(7) 0.0304(7) 0.0374(8) -0.0081(7) 0.0089(6) -0.0071(6)
O3 0.0181(7) 0.0389(8) 0.0502(9) 0.0162(7) 0.0168(7) 0.0053(6)
O4 0.0192(6) 0.0255(7) 0.0263(7) 0.0007(6) 0.0035(5) 0.0021(5)
N1 0.0197(8) 0.0327(9) 0.0249(8) -0.0026(7) 0.0034(7) -0.0050(7)
N2 0.0200(8) 0.0280(9) 0.0343(9) 0.0003(7) 0.0100(7) -0.0001(7)
C1 0.0234(10) 0.0425(12) 0.0266(11) -0.0066(9) 0.0088(8) -0.0062(9)
C2 0.0243(10) 0.0367(11) 0.0245(10) -0.0068(9) 0.0031(8) -0.0080(8)
C3 0.0165(9) 0.0255(10) 0.0220(9) 0.0043(8) 0.0003(7) -0.0002(7)
C4 0.0198(10) 0.0369(11) 0.0242(10) -0.0041(9) 0.0039(8) -0.0008(8)
C5 0.0219(10) 0.0354(11) 0.0265(10) -0.0072(9) -0.0001(8) -0.0060(8)
C6 0.0203(9) 0.0279(10) 0.0230(9) 0.0018(8) 0.0002(8) -0.0041(8)
C7 0.0203(9) 0.0222(9) 0.0252(10) 0.0018(8) 0.0001(8) -0.0012(7)
C8 0.0170(9) 0.0240(10) 0.0226(9) 0.0062(8) 0.0025(7) 0.0014(7)
C9 0.0257(11) 0.0214(10) 0.0402(12) -0.0039(9) 0.0080(9) -0.0004(8)
C10 0.0249(10) 0.0265(10) 0.0411(12) -0.0022(9) 0.0138(9) 0.0011(8)
C11 0.0214(10) 0.0266(10) 0.0279(10) -0.0020(8) 0.0050(8) -0.0013(8)
C12 0.0179(9) 0.0296(10) 0.0217(9) -0.0008(8) 0.0059(7) 0.0027(7)
C13 0.0178(9) 0.0225(9) 0.0231(9) 0.0022(8) 0.0043(7) -0.0007(7)
C14 0.0160(9) 0.0213(9) 0.0242(9) 0.0046(8) 0.0028(7) 0.0011(7)
C15 0.0186(9) 0.0208(9) 0.0234(9) 0.0019(8) 0.0039(7) 0.0012(7)
C16 0.0171(9) 0.0353(11) 0.0298(10) 0.0008(9) 0.0058(8) -0.0034(8)
C17 0.0183(10) 0.0427(12) 0.0314(11) -0.0035(9) 0.0007(8) -0.0083(8)
C18 0.0236(10) 0.0364(11) 0.0266(10) -0.0064(9) -0.0001(8) -0.0036(8)
C19 0.0185(9) 0.0304(10) 0.0247(10) 0.0008(8) 0.0053(8) 0.0002(8)
C20 0.0178(9) 0.0203(9) 0.0174(8) -0.0045(7) 0.0017(7) -0.0015(7)
C21 0.0169(9) 0.0218(9) 0.0169(8) -0.0050(7) 0.0035(7) -0.0017(7)
C22 0.0222(9) 0.0241(10) 0.0212(9) -0.0022(8) 0.0054(7) -0.0012(7)
C23 0.0271(10) 0.0244(10) 0.0230(10) -0.0018(8) 0.0020(8) 0.0049(8)
C24 0.0169(9) 0.0289(10) 0.0265(10) -0.0068(8) 0.0029(7) 0.0041(7)
C25 0.0184(9) 0.0249(10) 0.0234(9) -0.0048(8) 0.0056(7) -0.0025(7)
C26 0.0185(9) 0.0239(10) 0.0216(9) -0.0044(8) 0.0031(7) -0.0029(7)

loop_
_atom_type_symbol
_atom_type_description
_atom_type_scat_dispersion_real
_atom_type_scat_dispersion_imag
_atom_type_scat_source
C C 0.0033 0.0016 'International Tables Vol C Tables 4.2.6.8 and 6.1.1.4'
H H 0.0000 0.0000 'International Tables Vol C Tables 4.2.6.8 and 6.1.1.4'
N N 0.0061 0.0033 'International Tables Vol C Tables 4.2.6.8 and 6.1.1.4'
O O 0.0106 0.0060 'International Tables Vol C Tables 4.2.6.8 and 6.1.1.4'
S S 0.1246 0.1234 'International Tables Vol C Tables 4.2.6.8 and 6.1.1.4'

loop_
_geom_angle_atom_site_label_1
_geom_angle_atom_site_label_2
_geom_angle_atom_site_label_3
_geom_angle
_geom_angle_site_symmetry_1
_geom_angle_site_symmetry_3
_geom_angle_publ_flag
C15 S1 S2 104.35(6) . . ?
C20 S2 S1 103.51(6) . . ?
C13 O1 H1O 113.1(16) . . ?
C26 O3 H3O 111.6(18) . . ?
C1 N1 C5 117.27(16) . . ?
C10 N2 C11 117.75(17) . . ?
N1 C1 C2 123.05(19) . . ?
N1 C1 H1 118.5 . . ?
C2 C1 H1 118.5 . . ?
C3 C2 C1 119.70(18) . . ?
C3 C2 H2 120.2 . . ?
C1 C2 H2 120.2 . . ?
C4 C3 C2 117.02(17) . . ?
C4 C3 C6 122.73(17) . . ?
C2 C3 C6 120.24(17) . . ?
C3 C4 C5 119.60(18) . . ?
C3 C4 H4 120.2 . . ?
C5 C4 H4 120.2 . . ?
N1 C5 C4 123.35(18) . . ?
N1 C5 H5 118.3 . . ?
C4 C5 H5 118.3 . . ?
C7 C6 C3 124.88(18) . . ?
C7 C6 H6 117.6 . . ?
C3 C6 H6 117.6 . . ?
C6 C7 C8 126.52(18) . . ?
C6 C7 H7 116.7 . . ?
C8 C7 H7 116.7 . . ?
C9 C8 C12 117.11(17) . . ?
C9 C8 C7 118.91(17) . . ?
C12 C8 C7 123.95(17) . . ?
C8 C9 C10 119.89(18) . . ?
C8 C9 H9 120.1 . . ?
C10 C9 H9 120.1 . . ?
N2 C10 C9 122.88(19) . . ?
N2 C10 H10 118.6 . . ?
C9 C10 H10 118.6 . . ?
N2 C11 C12 122.97(18) . . ?
N2 C11 H11 118.5 . . ?
C12 C11 H11 118.5 . . ?
C11 C12 C8 119.39(17) . . ?
C11 C12 H12 120.3 . . ?
C8 C12 H12 120.3 . . ?
O2 C13 O1 124.62(17) . . ?
O2 C13 C14 122.92(17) . . ?
O1 C13 C14 112.46(16) . . ?
C19 C14 C15 118.87(16) . . ?
C19 C14 C13 118.80(16) . . ?
C15 C14 C13 122.32(16) . . ?
C16 C15 C14 118.72(17) . . ?
C16 C15 S1 121.38(14) . . ?
C14 C15 S1 119.90(13) . . ?
C17 C16 C15 121.05(18) . . ?
C17 C16 H16 119.5 . . ?
C15 C16 H16 119.5 . . ?
C16 C17 C18 120.57(18) . . ?
C16 C17 H17 119.7 . . ?
C18 C17 H17 119.7 . . ?
C19 C18 C17 119.02(18) . . ?
C19 C18 H18 120.5 . . ?
C17 C18 H18 120.5 . . ?
C14 C19 C18 121.76(18) . . ?
C14 C19 H19 119.1 . . ?
C18 C19 H19 119.1 . . ?
C25 C20 C21 118.39(16) . . ?
C25 C20 S2 121.07(14) . . ?
C21 C20 S2 120.54(13) . . ?
C22 C21 C20 119.29(16) . . ?
C22 C21 C26 118.96(16) . . ?
C20 C21 C26 121.73(16) . . ?
C21 C22 C23 121.56(17) . . ?
C21 C22 H22 119.2 . . ?
C23 C22 H22 119.2 . . ?
C24 C23 C22 118.76(17) . . ?
C24 C23 H23 120.6 . . ?
C22 C23 H23 120.6 . . ?
C23 C24 C25 120.66(17) . . ?
C23 C24 H24 119.7 . . ?
C25 C24 H24 119.7 . . ?
C20 C25 C24 121.28(17) . . ?
C20 C25 H25 119.4 . . ?
C24 C25 H25 119.4 . . ?
O4 C26 O3 124.28(17) . . ?
O4 C26 C21 122.66(16) . . ?
O3 C26 C21 113.06(15) . . ?

loop_
_geom_bond_atom_site_label_1
_geom_bond_atom_site_label_2
_geom_bond_distance
_geom_bond_site_symmetry_2
_geom_bond_publ_flag
S1 C15 1.7958(18) . ?
S1 S2 2.0567(6) . ?
S2 C20 1.7946(18) . ?
O1 C13 1.310(2) . ?
O1 H1O 0.8400(10) . ?
O2 C13 1.218(2) . ?
O3 C26 1.317(2) . ?
O3 H3O 0.8402(10) . ?
O4 C26 1.218(2) . ?
N1 C1 1.336(2) . ?
N1 C5 1.335(2) . ?
N2 C10 1.334(3) . ?
N2 C11 1.338(2) . ?
C1 C2 1.384(3) . ?
C1 H1 0.9500 . ?
C2 C3 1.387(3) . ?
C2 H2 0.9500 . ?
C3 C4 1.392(3) . ?
C3 C6 1.474(2) . ?
C4 C5 1.378(3) . ?
C4 H4 0.9500 . ?
C5 H5 0.9500 . ?
C6 C7 1.317(3) . ?
C6 H6 0.9500 . ?
C7 C8 1.469(2) . ?
C7 H7 0.9500 . ?
C8 C9 1.390(3) . ?
C8 C12 1.392(3) . ?
C9 C10 1.378(3) . ?
C9 H9 0.9500 . ?
C10 H10 0.9500 . ?
C11 C12 1.384(3) . ?
C11 H11 0.9500 . ?
C12 H12 0.9500 . ?
C13 C14 1.494(2) . ?
C14 C19 1.396(3) . ?
C14 C15 1.406(2) . ?
C15 C16 1.394(2) . ?
C16 C17 1.381(3) . ?
C16 H16 0.9500 . ?
C17 C18 1.379(3) . ?
C17 H17 0.9500 . ?
C18 C19 1.379(3) . ?
C18 H18 0.9500 . ?
C19 H19 0.9500 . ?
C20 C25 1.394(2) . ?
C20 C21 1.407(2) . ?
C21 C22 1.395(3) . ?
C21 C26 1.493(2) . ?
C22 C23 1.386(3) . ?
C22 H22 0.9500 . ?
C23 C24 1.381(3) . ?
C23 H23 0.9500 . ?
C24 C25 1.381(3) . ?
C24 H24 0.9500 . ?
C25 H25 0.9500 . ?

loop_
_cod_related_entry_id
_cod_related_entry_database
_cod_related_entry_code
1 ChemSpider 30653662
